data_7704155
loop_
_publ_author_name
'Cheng, Ming-Chuan'
'Huang, Rui-Xiang'
'Liu, Yu-Chiao'
'Chiang, Ming-Hsi'
'Lee, Gene-Hsiang'
'Song, You'
'Lin, Tien-Sung'
'Peng, Shie-Ming'

_publ_section_title
;
 Structures and paramagnetism of five heterometallic pentanuclear metal
 strings containing as many as four different metals:
 NiPtCo<sub>2</sub>Pd(tpda)<sub>4</sub>Cl<sub>2</sub>.
;
_journal_issue 22
_journal_name_full 'Dalton transactions (Cambridge, England : 2003)'
_journal_page_first 7299
_journal_page_last 7303
_journal_paper_doi 10.1039/d0dt01088j
_journal_volume 49
_journal_year 2020
_chemical_formula_sum 'C44 H42 Cl2 Co2 N12 O Pt'
_chemical_formula_weight 1138.74
_space_group_crystal_system monoclinic
_space_group_IT_number 14
_space_group_name_Hall '-P 2ybc'
_space_group_name_H-M_alt 'P 1 21/c 1'
_atom_sites_solution_hydrogens geom
_audit_creation_method SHELXL-2018/3
_audit_update_record
;
2020-04-13 deposited with the CCDC.	2020-04-21 downloaded from the CCDC.
;
_cell_angle_alpha 90
_cell_angle_beta 97.7811(8)
_cell_angle_gamma 90
_cell_formula_units_Z 4
_cell_length_a 16.0911(2)
_cell_length_b 15.7779(2)
_cell_length_c 17.0753(2)
_cell_measurement_reflns_used 9987
_cell_measurement_temperature 150(2)
_cell_measurement_theta_max 27.50
_cell_measurement_theta_min 1.75
_cell_volume 4295.23(9)
_computing_cell_refinement Denzo-SMN
_computing_data_collection 'NONIUS COLLECT'
_computing_data_reduction Denzo-SMN
_computing_molecular_graphics 'Bruker SHELXTL'
_computing_publication_material 'Bruker SHELXTL'
_computing_structure_refinement 'SHELXL-2018/3 (Sheldrick, 2018)'
_computing_structure_solution 'SHELXS-97 (Sheldrick 2008)'
_diffrn_ambient_temperature 150(2)
_diffrn_measured_fraction_theta_full 0.999
_diffrn_measured_fraction_theta_max 0.992
_diffrn_measurement_device_type 'NONIUS KappaCCD'
_diffrn_measurement_method '\w scans'
_diffrn_radiation_type MoK\a
_diffrn_radiation_wavelength 0.71073
_diffrn_reflns_av_R_equivalents 0.0485
_diffrn_reflns_av_unetI/netI 0.0683
_diffrn_reflns_Laue_measured_fraction_full 0.999
_diffrn_reflns_Laue_measured_fraction_max 0.992
_diffrn_reflns_limit_h_max 20
_diffrn_reflns_limit_h_min -20
_diffrn_reflns_limit_k_max 20
_diffrn_reflns_limit_k_min -20
_diffrn_reflns_limit_l_max 22
_diffrn_reflns_limit_l_min -17
_diffrn_reflns_number 22297
_diffrn_reflns_point_group_measured_fraction_full 0.999
_diffrn_reflns_point_group_measured_fraction_max 0.992
_diffrn_reflns_theta_full 25.242
_diffrn_reflns_theta_max 27.498
_diffrn_reflns_theta_min 1.765
_exptl_absorpt_coefficient_mu 4.188
_exptl_absorpt_correction_T_max 0.637
_exptl_absorpt_correction_T_min 0.382
_exptl_absorpt_correction_type multi-scan
_exptl_absorpt_process_details 'SORTAV (Blessing, 1995)'
_exptl_crystal_colour red-brown
_exptl_crystal_density_diffrn 1.761
_exptl_crystal_density_meas ?
_exptl_crystal_description plate
_exptl_crystal_F_000 2256
_exptl_crystal_size_max 0.440
_exptl_crystal_size_mid 0.250
_exptl_crystal_size_min 0.100
_refine_diff_density_max 2.046
_refine_diff_density_min -2.403
_refine_diff_density_rms 0.151
_refine_ls_extinction_method none
_refine_ls_goodness_of_fit_ref 0.977
_refine_ls_hydrogen_treatment constr
_refine_ls_matrix_type full
_refine_ls_number_parameters 561
_refine_ls_number_reflns 9783
_refine_ls_number_restraints 0
_refine_ls_restrained_S_all 0.977
_refine_ls_R_factor_all 0.0631
_refine_ls_R_factor_gt 0.0388
_refine_ls_shift/su_max 0.001
_refine_ls_shift/su_mean 0.000
_refine_ls_structure_factor_coef Fsqd
_refine_ls_weighting_details 'w=1/[\s^2^(Fo^2^)+(0.0436P)^2^] where P=(Fo^2^+2Fc^2^)/3'
_refine_ls_weighting_scheme calc
_refine_ls_wR_factor_gt 0.0814
_refine_ls_wR_factor_ref 0.0885
_reflns_Friedel_coverage 0.000
_reflns_number_gt 7291
_reflns_number_total 9783
_reflns_threshold_expression 'I > 2\s(I)'
_cod_data_source_file d0dt01088j2.cif
_cod_data_source_block ic15153
_cod_depositor_comments
;
The following automatic conversions were performed:

data item '_exptl_crystal_density_meas' value 'not_measured' was
changed to '?' -- the value is perceived as not measured.

Automatic conversion script
Id: cif_fix_values 7556 2019-12-06 15:28:31Z antanas 

 Adding full bibliography for 7704154--7704159.cif.
;
_cod_original_cell_volume 4295.22(9)
_cod_original_sg_symbol_H-M 'P 21/c'
_cod_database_code 7704155
_shelx_shelxl_version_number 2018/3
_shelx_space_group_comment
; 
The symmetry employed for this shelxl refinement is uniquely defined 
by the following loop, which should always be used as a source of 
symmetry information in preference to the above space-group names. 
They are only intended as comments. 
;
_shelx_estimated_absorpt_t_min 0.260
_shelx_estimated_absorpt_t_max 0.679

loop_
_space_group_symop_operation_xyz
'x, y, z'
'-x, y+1/2, -z+1/2'
'-x, -y, -z'
'x, -y-1/2, z-1/2'

loop_
_atom_site_label
_atom_site_type_symbol
_atom_site_fract_x
_atom_site_fract_y
_atom_site_fract_z
_atom_site_U_iso_or_equiv
_atom_site_adp_type
_atom_site_occupancy
_atom_site_site_symmetry_order
_atom_site_calc_flag
_atom_site_refinement_flags_posn
_atom_site_refinement_flags_adp
_atom_site_refinement_flags_occupancy
_atom_site_disorder_assembly
_atom_site_disorder_group
Pt1 Pt 0.24550(2) 0.48118(2) 0.23875(2) 0.02081(6) Uani 1 1 d . . . . .
Co1 Co 0.35428(4) 0.41204(4) 0.16777(3) 0.02418(14) Uani 1 1 d . . . . .
Co2 Co 0.13563(4) 0.54968(4) 0.30945(3) 0.02271(14) Uani 1 1 d . . . . .
Cl1 Cl 0.45455(8) 0.34365(8) 0.10444(7) 0.0375(3) Uani 1 1 d . . . . .
Cl2 Cl 0.03392(8) 0.61360(8) 0.37631(7) 0.0338(3) Uani 1 1 d . . . . .
N1 N 0.4233(2) 0.4209(2) 0.2848(2) 0.0265(9) Uani 1 1 d . . . . .
N2 N 0.3016(2) 0.4325(2) 0.34182(19) 0.0237(8) Uani 1 1 d . . . . .
N3 N 0.1786(2) 0.4536(2) 0.3965(2) 0.0242(8) Uani 1 1 d . . . . .
N4 N 0.2935(2) 0.2994(2) 0.2041(2) 0.0261(9) Uani 1 1 d . . . . .
N5 N 0.1735(2) 0.3759(2) 0.22021(19) 0.0219(8) Uani 1 1 d . . . . .
N6 N 0.0573(2) 0.4548(2) 0.2430(2) 0.0252(8) Uani 1 1 d . . . . .
N7 N 0.2572(2) 0.4265(2) 0.0683(2) 0.0282(9) Uani 1 1 d . . . . .
N8 N 0.1886(2) 0.5280(2) 0.1351(2) 0.0254(9) Uani 1 1 d . . . . .
N9 N 0.1145(2) 0.6251(2) 0.2017(2) 0.0256(9) Uani 1 1 d . . . . .
N10 N 0.3916(2) 0.5423(2) 0.15639(19) 0.0244(8) Uani 1 1 d . . . . .
N11 N 0.3186(2) 0.5858(2) 0.25639(19) 0.0221(8) Uani 1 1 d . . . . .
N12 N 0.2421(2) 0.6266(2) 0.35728(19) 0.0243(8) Uani 1 1 d . . . . .
C1 C 0.2574(3) 0.3723(3) 0.0072(3) 0.0379(13) Uani 1 1 d . . . . .
H1 H 0.305441 0.337543 0.005845 0.046 Uiso 1 1 calc R U . . .
C2 C 0.1922(4) 0.3646(3) -0.0534(3) 0.0440(14) Uani 1 1 d . . . . .
H2 H 0.195073 0.325220 -0.095037 0.053 Uiso 1 1 calc R U . . .
C3 C 0.1224(4) 0.4152(3) -0.0523(3) 0.0429(14) Uani 1 1 d . . . . .
H3 H 0.076275 0.410657 -0.093111 0.051 Uiso 1 1 calc R U . . .
C4 C 0.1201(3) 0.4727(3) 0.0086(3) 0.0352(12) Uani 1 1 d . . . . .
H4 H 0.072698 0.508393 0.009793 0.042 Uiso 1 1 calc R U . . .
C5 C 0.1894(3) 0.4776(3) 0.0691(2) 0.0275(11) Uani 1 1 d . . . . .
C6 C 0.1416(3) 0.6010(3) 0.1340(2) 0.0252(10) Uani 1 1 d . . . . .
C7 C 0.1255(3) 0.6534(3) 0.0657(3) 0.0344(12) Uani 1 1 d . . . . .
H7 H 0.148582 0.638971 0.019126 0.041 Uiso 1 1 calc R U . . .
C8 C 0.0769(3) 0.7243(3) 0.0671(3) 0.0371(12) Uani 1 1 d . . . . .
H8 H 0.064187 0.758094 0.020921 0.045 Uiso 1 1 calc R U . . .
C9 C 0.0465(3) 0.7464(3) 0.1360(3) 0.0385(13) Uani 1 1 d . . . . .
H9 H 0.011780 0.794852 0.138221 0.046 Uiso 1 1 calc R U . . .
C10 C 0.0679(3) 0.6962(3) 0.2012(3) 0.0324(11) Uani 1 1 d . . . . .
H10 H 0.048752 0.712641 0.249183 0.039 Uiso 1 1 calc R U . . .
C11 C 0.3374(3) 0.2260(3) 0.2106(3) 0.0331(11) Uani 1 1 d . . . . .
H11 H 0.394540 0.227679 0.202366 0.040 Uiso 1 1 calc R U . . .
C12 C 0.3044(3) 0.1496(3) 0.2285(3) 0.0373(12) Uani 1 1 d . . . . .
H12 H 0.337743 0.099633 0.232263 0.045 Uiso 1 1 calc R U . . .
C13 C 0.2208(3) 0.1471(3) 0.2409(3) 0.0365(12) Uani 1 1 d . . . . .
H13 H 0.195381 0.094818 0.251724 0.044 Uiso 1 1 calc R U . . .
C14 C 0.1754(3) 0.2213(3) 0.2374(2) 0.0295(11) Uani 1 1 d . . . . .
H14 H 0.118762 0.220605 0.247478 0.035 Uiso 1 1 calc R U . . .
C15 C 0.2125(3) 0.2979(3) 0.2189(2) 0.0231(10) Uani 1 1 d . . . . .
C16 C 0.0883(3) 0.3861(3) 0.2083(2) 0.0257(10) Uani 1 1 d . . . . .
C17 C 0.0340(3) 0.3321(3) 0.1594(2) 0.0285(11) Uani 1 1 d . . . . .
H17 H 0.055743 0.284841 0.134214 0.034 Uiso 1 1 calc R U . . .
C18 C -0.0502(3) 0.3484(3) 0.1486(3) 0.0327(12) Uani 1 1 d . . . . .
H18 H -0.087512 0.311911 0.116613 0.039 Uiso 1 1 calc R U . . .
C19 C -0.0812(3) 0.4183(3) 0.1845(3) 0.0356(12) Uani 1 1 d . . . . .
H19 H -0.139599 0.430421 0.178020 0.043 Uiso 1 1 calc R U . . .
C20 C -0.0247(3) 0.4695(3) 0.2297(3) 0.0308(11) Uani 1 1 d . . . . .
H20 H -0.045461 0.518450 0.252858 0.037 Uiso 1 1 calc R U . . .
C21 C 0.5075(3) 0.4271(3) 0.2887(3) 0.0354(12) Uani 1 1 d . . . . .
H21 H 0.530977 0.427627 0.240632 0.042 Uiso 1 1 calc R U . . .
C22 C 0.5608(3) 0.4326(3) 0.3581(3) 0.0447(14) Uani 1 1 d . . . . .
H22 H 0.619596 0.438324 0.358494 0.054 Uiso 1 1 calc R U . . .
C23 C 0.5256(3) 0.4295(3) 0.4275(3) 0.0421(13) Uani 1 1 d . . . . .
H23 H 0.560762 0.429638 0.476881 0.051 Uiso 1 1 calc R U . . .
C24 C 0.4394(3) 0.4261(3) 0.4253(3) 0.0359(12) Uani 1 1 d . . . . .
H24 H 0.415360 0.425188 0.473083 0.043 Uiso 1 1 calc R U . . .
C25 C 0.3871(3) 0.4239(3) 0.3516(2) 0.0251(10) Uani 1 1 d . . . . .
C26 C 0.2535(3) 0.4135(3) 0.4002(2) 0.0249(10) Uani 1 1 d . . . . .
C27 C 0.2759(3) 0.3519(3) 0.4596(3) 0.0358(12) Uani 1 1 d . . . . .
H27 H 0.327303 0.321891 0.461402 0.043 Uiso 1 1 calc R U . . .
C28 C 0.2226(4) 0.3356(3) 0.5150(3) 0.0413(13) Uani 1 1 d . . . . .
H28 H 0.238216 0.295889 0.556149 0.050 Uiso 1 1 calc R U . . .
C29 C 0.1471(3) 0.3772(3) 0.5102(3) 0.0383(13) Uani 1 1 d . . . . .
H29 H 0.109738 0.366789 0.547701 0.046 Uiso 1 1 calc R U . . .
C30 C 0.1272(3) 0.4339(3) 0.4503(3) 0.0325(11) Uani 1 1 d . . . . .
H30 H 0.074074 0.461135 0.446033 0.039 Uiso 1 1 calc R U . . .
C31 C 0.4445(3) 0.5593(3) 0.1026(2) 0.0315(11) Uani 1 1 d . . . . .
H31 H 0.456956 0.514538 0.068864 0.038 Uiso 1 1 calc R U . . .
C32 C 0.4806(3) 0.6359(3) 0.0937(3) 0.0347(12) Uani 1 1 d . . . . .
H32 H 0.517622 0.644029 0.055489 0.042 Uiso 1 1 calc R U . . .
C33 C 0.4617(3) 0.7017(3) 0.1420(3) 0.0342(12) Uani 1 1 d . . . . .
H33 H 0.486156 0.756076 0.138083 0.041 Uiso 1 1 calc R U . . .
C34 C 0.4063(3) 0.6869(3) 0.1962(3) 0.0295(11) Uani 1 1 d . . . . .
H34 H 0.390661 0.732008 0.228031 0.035 Uiso 1 1 calc R U . . .
C35 C 0.3734(3) 0.6055(3) 0.2041(2) 0.0244(10) Uani 1 1 d . . . . .
C36 C 0.3149(3) 0.6306(3) 0.3262(2) 0.0226(10) Uani 1 1 d . . . . .
C37 C 0.3858(3) 0.6723(3) 0.3675(2) 0.0296(11) Uani 1 1 d . . . . .
H37 H 0.437973 0.672077 0.347241 0.036 Uiso 1 1 calc R U . . .
C38 C 0.3780(3) 0.7130(3) 0.4374(3) 0.0368(13) Uani 1 1 d . . . . .
H38 H 0.424451 0.742742 0.464837 0.044 Uiso 1 1 calc R U . . .
C39 C 0.3026(3) 0.7107(3) 0.4676(3) 0.0344(12) Uani 1 1 d . . . . .
H39 H 0.296054 0.739200 0.515337 0.041 Uiso 1 1 calc R U . . .
C40 C 0.2376(3) 0.6662(3) 0.4269(2) 0.0312(11) Uani 1 1 d . . . . .
H40 H 0.186475 0.663005 0.448703 0.037 Uiso 1 1 calc R U . . .
O1 O 0.7326(2) 0.4327(2) 0.24820(18) 0.0399(9) Uani 1 1 d . . . . .
C41 C 0.8108(3) 0.4331(4) 0.3766(3) 0.0440(14) Uani 1 1 d . . . . .
H41A H 0.854862 0.467028 0.357279 0.066 Uiso 1 1 calc R U . . .
H41B H 0.835687 0.396991 0.420219 0.066 Uiso 1 1 calc R U . . .
H41C H 0.769293 0.470932 0.395226 0.066 Uiso 1 1 calc R U . . .
C42 C 0.7689(4) 0.3789(4) 0.3109(3) 0.0504(15) Uani 1 1 d . . . . .
H42A H 0.810385 0.340501 0.291727 0.060 Uiso 1 1 calc R U . . .
H42B H 0.724717 0.343899 0.330109 0.060 Uiso 1 1 calc R U . . .
C43 C 0.6956(3) 0.3857(3) 0.1826(3) 0.0413(13) Uani 1 1 d . . . . .
H43A H 0.645333 0.355472 0.195736 0.050 Uiso 1 1 calc R U . . .
H43B H 0.735786 0.343267 0.167356 0.050 Uiso 1 1 calc R U . . .
C44 C 0.6709(4) 0.4481(4) 0.1145(3) 0.0530(16) Uani 1 1 d . . . . .
H44A H 0.633932 0.491833 0.131391 0.079 Uiso 1 1 calc R U . . .
H44B H 0.641574 0.417551 0.068949 0.079 Uiso 1 1 calc R U . . .
H44C H 0.721523 0.474751 0.099596 0.079 Uiso 1 1 calc R U . . .

loop_
_atom_site_aniso_label
_atom_site_aniso_U_11
_atom_site_aniso_U_22
_atom_site_aniso_U_33
_atom_site_aniso_U_23
_atom_site_aniso_U_13
_atom_site_aniso_U_12
Pt1 0.02409(11) 0.01909(10) 0.02038(9) -0.00111(7) 0.00708(7) 0.00020(8)
Co1 0.0283(4) 0.0220(3) 0.0240(3) -0.0013(2) 0.0101(2) 0.0017(3)
Co2 0.0248(3) 0.0210(3) 0.0237(3) -0.0004(2) 0.0082(2) 0.0021(3)
Cl1 0.0416(8) 0.0347(7) 0.0405(7) -0.0014(5) 0.0212(6) 0.0091(6)
Cl2 0.0350(7) 0.0318(7) 0.0381(6) -0.0004(5) 0.0170(5) 0.0070(5)
N1 0.025(2) 0.026(2) 0.030(2) 0.0029(16) 0.0087(16) 0.0045(17)
N2 0.025(2) 0.025(2) 0.0220(19) 0.0010(15) 0.0050(15) -0.0005(17)
N3 0.029(2) 0.024(2) 0.0214(18) -0.0027(15) 0.0091(16) 0.0003(18)
N4 0.033(2) 0.022(2) 0.0234(19) -0.0013(15) 0.0049(16) 0.0031(18)
N5 0.018(2) 0.021(2) 0.0271(19) -0.0008(15) 0.0053(15) -0.0006(16)
N6 0.025(2) 0.027(2) 0.0257(19) 0.0027(16) 0.0094(16) 0.0010(18)
N7 0.038(3) 0.025(2) 0.0229(19) -0.0016(15) 0.0089(16) 0.0029(19)
N8 0.025(2) 0.030(2) 0.0222(19) -0.0001(15) 0.0046(15) 0.0017(17)
N9 0.030(2) 0.020(2) 0.028(2) -0.0005(15) 0.0082(16) 0.0021(17)
N10 0.034(2) 0.019(2) 0.0208(18) 0.0025(14) 0.0047(16) -0.0008(17)
N11 0.020(2) 0.020(2) 0.0271(19) 0.0038(15) 0.0060(15) -0.0020(16)
N12 0.031(2) 0.022(2) 0.0223(18) 0.0002(15) 0.0103(16) 0.0022(17)
C1 0.055(4) 0.032(3) 0.028(3) -0.002(2) 0.014(2) 0.001(3)
C2 0.068(4) 0.031(3) 0.032(3) -0.007(2) 0.004(3) 0.001(3)
C3 0.062(4) 0.033(3) 0.030(3) -0.002(2) -0.009(2) -0.009(3)
C4 0.040(3) 0.032(3) 0.033(3) 0.000(2) -0.001(2) -0.003(2)
C5 0.044(3) 0.024(2) 0.015(2) 0.0041(18) 0.0048(19) -0.005(2)
C6 0.024(3) 0.022(2) 0.029(2) 0.0008(18) 0.0009(19) 0.003(2)
C7 0.044(3) 0.034(3) 0.025(2) 0.004(2) 0.005(2) 0.002(2)
C8 0.045(3) 0.029(3) 0.036(3) 0.008(2) -0.001(2) 0.002(2)
C9 0.050(4) 0.024(3) 0.041(3) 0.005(2) 0.004(2) 0.006(2)
C10 0.035(3) 0.024(3) 0.040(3) -0.003(2) 0.011(2) 0.001(2)
C11 0.036(3) 0.029(3) 0.035(3) 0.001(2) 0.006(2) 0.003(2)
C12 0.047(4) 0.022(3) 0.043(3) 0.004(2) 0.011(2) 0.007(2)
C13 0.054(4) 0.022(3) 0.034(3) 0.001(2) 0.010(2) -0.006(2)
C14 0.033(3) 0.026(3) 0.029(2) -0.0007(19) 0.004(2) -0.005(2)
C15 0.030(3) 0.022(2) 0.017(2) -0.0020(17) 0.0036(18) 0.001(2)
C16 0.030(3) 0.021(2) 0.027(2) 0.0042(18) 0.009(2) -0.003(2)
C17 0.038(3) 0.024(3) 0.023(2) 0.0007(18) 0.002(2) -0.002(2)
C18 0.033(3) 0.035(3) 0.029(2) 0.009(2) 0.001(2) -0.012(2)
C19 0.026(3) 0.044(3) 0.037(3) 0.012(2) 0.002(2) 0.000(2)
C20 0.029(3) 0.030(3) 0.034(3) 0.005(2) 0.006(2) 0.001(2)
C21 0.035(3) 0.031(3) 0.040(3) -0.004(2) 0.007(2) 0.006(2)
C22 0.034(3) 0.040(3) 0.059(4) 0.000(3) 0.002(3) 0.004(3)
C23 0.038(3) 0.047(4) 0.039(3) 0.001(2) -0.002(2) 0.003(3)
C24 0.044(3) 0.033(3) 0.031(3) -0.001(2) 0.005(2) 0.005(2)
C25 0.033(3) 0.015(2) 0.027(2) 0.0020(17) 0.005(2) 0.003(2)
C26 0.033(3) 0.025(2) 0.017(2) -0.0001(17) 0.0056(19) -0.002(2)
C27 0.046(3) 0.031(3) 0.033(3) 0.005(2) 0.012(2) 0.009(2)
C28 0.059(4) 0.038(3) 0.029(3) 0.012(2) 0.015(2) 0.008(3)
C29 0.058(4) 0.032(3) 0.029(3) 0.006(2) 0.024(2) 0.005(3)
C30 0.036(3) 0.028(3) 0.036(3) 0.001(2) 0.015(2) -0.003(2)
C31 0.040(3) 0.030(3) 0.025(2) 0.005(2) 0.008(2) 0.006(2)
C32 0.040(3) 0.040(3) 0.027(2) 0.008(2) 0.011(2) 0.005(3)
C33 0.037(3) 0.034(3) 0.034(3) 0.007(2) 0.010(2) -0.007(2)
C34 0.039(3) 0.019(2) 0.031(2) 0.0030(19) 0.008(2) -0.002(2)
C35 0.023(3) 0.025(3) 0.025(2) 0.0000(18) 0.0062(19) -0.001(2)
C36 0.032(3) 0.014(2) 0.022(2) -0.0014(17) 0.0030(19) -0.002(2)
C37 0.034(3) 0.029(3) 0.027(2) 0.0032(19) 0.007(2) -0.005(2)
C38 0.047(4) 0.035(3) 0.028(3) -0.003(2) 0.004(2) -0.015(3)
C39 0.048(4) 0.031(3) 0.025(2) -0.007(2) 0.008(2) -0.005(3)
C40 0.041(3) 0.031(3) 0.025(2) 0.001(2) 0.013(2) 0.003(2)
O1 0.045(2) 0.034(2) 0.042(2) 0.0024(15) 0.0085(16) 0.0089(17)
C41 0.051(4) 0.045(4) 0.036(3) 0.004(2) 0.005(2) 0.000(3)
C42 0.061(4) 0.044(4) 0.049(3) 0.003(3) 0.015(3) 0.007(3)
C43 0.031(3) 0.035(3) 0.059(3) -0.009(3) 0.012(2) -0.011(2)
C44 0.043(4) 0.059(4) 0.053(3) 0.010(3) -0.008(3) -0.008(3)

loop_
_atom_type_symbol
_atom_type_description
_atom_type_scat_dispersion_real
_atom_type_scat_dispersion_imag
_atom_type_scat_source
C C 0.0033 0.0016 'International Tables Vol C Tables 4.2.6.8 and 6.1.1.4'
H H 0.0000 0.0000 'International Tables Vol C Tables 4.2.6.8 and 6.1.1.4'
N N 0.0061 0.0033 'International Tables Vol C Tables 4.2.6.8 and 6.1.1.4'
O O 0.0106 0.0060 'International Tables Vol C Tables 4.2.6.8 and 6.1.1.4'
Cl Cl 0.1484 0.1585 'International Tables Vol C Tables 4.2.6.8 and 6.1.1.4'
Co Co 0.3494 0.9721 'International Tables Vol C Tables 4.2.6.8 and 6.1.1.4'
Pt Pt -1.7033 8.3905 'International Tables Vol C Tables 4.2.6.8 and 6.1.1.4'

loop_
_geom_angle_atom_site_label_1
_geom_angle_atom_site_label_2
_geom_angle_atom_site_label_3
_geom_angle
_geom_angle_site_symmetry_1
_geom_angle_site_symmetry_3
_geom_angle_publ_flag
N2 Pt1 N8 179.06(14) . . ?
N2 Pt1 N5 90.18(14) . . ?
N8 Pt1 N5 88.91(14) . . ?
N2 Pt1 N11 89.90(14) . . ?
N8 Pt1 N11 91.01(14) . . ?
N5 Pt1 N11 179.21(14) . . ?
N2 Pt1 Co1 89.84(10) . . ?
N8 Pt1 Co1 89.92(10) . . ?
N5 Pt1 Co1 89.39(10) . . ?
N11 Pt1 Co1 89.83(10) . . ?
N2 Pt1 Co2 90.30(10) . . ?
N8 Pt1 Co2 89.93(10) . . ?
N5 Pt1 Co2 90.19(10) . . ?
N11 Pt1 Co2 90.59(10) . . ?
Co1 Pt1 Co2 179.56(2) . . ?
N1 Co1 N10 84.64(13) . . ?
N1 Co1 N7 161.80(14) . . ?
N10 Co1 N7 90.54(14) . . ?
N1 Co1 N4 89.10(14) . . ?
N10 Co1 N4 162.25(14) . . ?
N7 Co1 N4 90.28(14) . . ?
N1 Co1 Cl1 99.09(10) . . ?
N10 Co1 Cl1 100.42(11) . . ?
N7 Co1 Cl1 99.04(10) . . ?
N4 Co1 Cl1 96.96(11) . . ?
N1 Co1 Pt1 80.20(10) . . ?
N10 Co1 Pt1 81.39(10) . . ?
N7 Co1 Pt1 81.73(10) . . ?
N4 Co1 Pt1 81.18(10) . . ?
Cl1 Co1 Pt1 178.00(4) . . ?
N12 Co2 N3 88.32(13) . . ?
N12 Co2 N6 162.70(14) . . ?
N3 Co2 N6 89.14(14) . . ?
N12 Co2 N9 92.16(13) . . ?
N3 Co2 N9 163.54(14) . . ?
N6 Co2 N9 85.52(13) . . ?
N12 Co2 Cl2 98.28(10) . . ?
N3 Co2 Cl2 98.36(10) . . ?
N6 Co2 Cl2 99.02(10) . . ?
N9 Co2 Cl2 97.86(10) . . ?
N12 Co2 Pt1 81.39(9) . . ?
N3 Co2 Pt1 81.33(9) . . ?
N6 Co2 Pt1 81.31(10) . . ?
N9 Co2 Pt1 82.47(10) . . ?
Cl2 Co2 Pt1 179.54(4) . . ?
C21 N1 C25 120.0(4) . . ?
C21 N1 Co1 116.1(3) . . ?
C25 N1 Co1 123.9(3) . . ?
C25 N2 C26 123.0(3) . . ?
C25 N2 Pt1 117.8(3) . . ?
C26 N2 Pt1 119.1(3) . . ?
C30 N3 C26 118.9(4) . . ?
C30 N3 Co2 117.2(3) . . ?
C26 N3 Co2 123.8(3) . . ?
C11 N4 C15 118.2(4) . . ?
C11 N4 Co1 118.5(3) . . ?
C15 N4 Co1 123.3(3) . . ?
C16 N5 C15 123.4(4) . . ?
C16 N5 Pt1 117.9(3) . . ?
C15 N5 Pt1 118.8(3) . . ?
C20 N6 C16 118.5(4) . . ?
C20 N6 Co2 117.5(3) . . ?
C16 N6 Co2 123.7(3) . . ?
C1 N7 C5 118.1(4) . . ?
C1 N7 Co1 117.6(3) . . ?
C5 N7 Co1 123.5(3) . . ?
C6 N8 C5 122.5(4) . . ?
C6 N8 Pt1 120.0(3) . . ?
C5 N8 Pt1 116.8(3) . . ?
C6 N9 C10 118.3(4) . . ?
C6 N9 Co2 122.7(3) . . ?
C10 N9 Co2 118.9(3) . . ?
C35 N10 C31 118.0(4) . . ?
C35 N10 Co1 124.4(3) . . ?
C31 N10 Co1 117.2(3) . . ?
C35 N11 C36 123.2(4) . . ?
C35 N11 Pt1 119.9(3) . . ?
C36 N11 Pt1 116.7(3) . . ?
C36 N12 C40 118.4(4) . . ?
C36 N12 Co2 124.2(3) . . ?
C40 N12 Co2 117.1(3) . . ?
N7 C1 C2 123.7(5) . . ?
C1 C2 C3 118.6(5) . . ?
C2 C3 C4 119.6(5) . . ?
C3 C4 C5 119.0(5) . . ?
N7 C5 N8 116.6(4) . . ?
N7 C5 C4 121.0(4) . . ?
N8 C5 C4 122.2(5) . . ?
N9 C6 N8 117.8(4) . . ?
N9 C6 C7 119.7(4) . . ?
N8 C6 C7 122.4(4) . . ?
C8 C7 C6 120.2(4) . . ?
C7 C8 C9 119.4(4) . . ?
C10 C9 C8 117.8(5) . . ?
N9 C10 C9 124.3(4) . . ?
N4 C11 C12 124.0(5) . . ?
C11 C12 C13 118.1(5) . . ?
C14 C13 C12 119.2(5) . . ?
C13 C14 C15 120.1(5) . . ?
N4 C15 N5 115.8(4) . . ?
N4 C15 C14 120.3(4) . . ?
N5 C15 C14 123.7(4) . . ?
N6 C16 N5 116.5(4) . . ?
N6 C16 C17 120.3(4) . . ?
N5 C16 C17 123.0(4) . . ?
C18 C17 C16 119.2(4) . . ?
C17 C18 C19 120.0(4) . . ?
C20 C19 C18 117.7(5) . . ?
N6 C20 C19 124.2(5) . . ?
N1 C21 C22 123.8(5) . . ?
C21 C22 C23 117.3(5) . . ?
C22 C23 C24 120.2(5) . . ?
C23 C24 C25 119.9(5) . . ?
N1 C25 N2 116.2(4) . . ?
N1 C25 C24 118.6(4) . . ?
N2 C25 C24 124.9(4) . . ?
N3 C26 N2 116.6(4) . . ?
N3 C26 C27 119.5(4) . . ?
N2 C26 C27 123.7(4) . . ?
C28 C27 C26 119.7(5) . . ?
C29 C28 C27 119.7(4) . . ?
C30 C29 C28 118.3(5) . . ?
N3 C30 C29 123.8(5) . . ?
C32 C31 N10 124.6(4) . . ?
C31 C32 C33 117.9(4) . . ?
C32 C33 C34 118.9(5) . . ?
C33 C34 C35 120.2(4) . . ?
N10 C35 N11 116.0(4) . . ?
N10 C35 C34 120.3(4) . . ?
N11 C35 C34 123.6(4) . . ?
N12 C36 N11 116.8(4) . . ?
N12 C36 C37 120.5(4) . . ?
N11 C36 C37 122.4(4) . . ?
C38 C37 C36 119.1(5) . . ?
C37 C38 C39 119.9(5) . . ?
C40 C39 C38 118.3(4) . . ?
N12 C40 C39 123.7(5) . . ?
C43 O1 C42 111.7(4) . . ?
O1 C42 C41 108.6(5) . . ?
O1 C43 C44 107.7(4) . . ?

loop_
_geom_bond_atom_site_label_1
_geom_bond_atom_site_label_2
_geom_bond_distance
_geom_bond_site_symmetry_2
_geom_bond_publ_flag
Pt1 N2 2.018(3) . ?
Pt1 N8 2.020(3) . ?
Pt1 N5 2.025(4) . ?
Pt1 N11 2.026(3) . ?
Pt1 Co1 2.5095(6) . ?
Pt1 Co2 2.5157(6) . ?
Co1 N1 2.155(4) . ?
Co1 N10 2.157(4) . ?
Co1 N7 2.158(4) . ?
Co1 N4 2.160(4) . ?
Co1 Cl1 2.3258(13) . ?
Co2 N12 2.167(4) . ?
Co2 N3 2.170(4) . ?
Co2 N6 2.174(4) . ?
Co2 N9 2.179(3) . ?
Co2 Cl2 2.3463(12) . ?
N1 C21 1.350(6) . ?
N1 C25 1.350(6) . ?
N2 C25 1.371(6) . ?
N2 C26 1.376(5) . ?
N3 C30 1.352(6) . ?
N3 C26 1.355(6) . ?
N4 C11 1.352(6) . ?
N4 C15 1.360(6) . ?
N5 C16 1.368(6) . ?
N5 C15 1.383(5) . ?
N6 C20 1.328(6) . ?
N6 C16 1.363(6) . ?
N7 C1 1.350(6) . ?
N7 C5 1.357(6) . ?
N8 C6 1.377(5) . ?
N8 C5 1.380(5) . ?
N9 C6 1.344(5) . ?
N9 C10 1.348(6) . ?
N10 C35 1.345(5) . ?
N10 C31 1.361(6) . ?
N11 C35 1.372(5) . ?
N11 C36 1.394(5) . ?
N12 C36 1.352(6) . ?
N12 C40 1.353(5) . ?
C1 C2 1.375(7) . ?
C2 C3 1.380(7) . ?
C3 C4 1.384(6) . ?
C4 C5 1.417(6) . ?
C6 C7 1.424(6) . ?
C7 C8 1.368(7) . ?
C8 C9 1.379(7) . ?
C9 C10 1.372(6) . ?
C11 C12 1.368(7) . ?
C12 C13 1.391(7) . ?
C13 C14 1.378(7) . ?
C14 C15 1.403(6) . ?
C16 C17 1.410(6) . ?
C17 C18 1.368(6) . ?
C18 C19 1.386(7) . ?
C19 C20 1.373(6) . ?
C21 C22 1.367(7) . ?
C22 C23 1.381(7) . ?
C23 C24 1.383(7) . ?
C24 C25 1.416(6) . ?
C26 C27 1.415(6) . ?
C27 C28 1.384(7) . ?
C28 C29 1.374(7) . ?
C29 C30 1.365(6) . ?
C31 C32 1.357(7) . ?
C32 C33 1.386(7) . ?
C33 C34 1.389(6) . ?
C34 C35 1.403(6) . ?
C36 C37 1.419(6) . ?
C37 C38 1.375(6) . ?
C38 C39 1.382(7) . ?
C39 C40 1.368(6) . ?
O1 C43 1.406(6) . ?
O1 C42 1.427(6) . ?
C41 C42 1.497(7) . ?
C43 C44 1.535(7) . ?
